data_7717206
loop_
_publ_author_name
'Paliwal, Kumudini'
'Swain, Abinash'
'Mishra, Durga Prasad'
'Sudhadevi Antharjanam, P. K.'
'Kumar, Manjuri'

_publ_section_title
;
 A novel copper(II) complex with a salicylidene carbohydrazide ligand that
 promotes oxidative stress and apoptosis in triple negative breast cancer
 cells.
;
_journal_issue 43
_journal_name_full 'Dalton transactions (Cambridge, England : 2003)'
_journal_page_first 17702
_journal_page_last 17720
_journal_paper_doi 10.1039/d4dt01914h
_journal_volume 53
_journal_year 2024
_chemical_formula_moiety '2(C27 H19 Cu2 N6 O3) + 2(N O3) + 5H2O'
_chemical_formula_sum 'C54 H48 Cu4 N14 O17'
_chemical_formula_weight 1419.22
_space_group_crystal_system orthorhombic
_space_group_IT_number 60
_space_group_name_Hall '-P 2n 2ab'
_space_group_name_H-M_alt 'P b c n'
_atom_sites_solution_hydrogens mixed
_audit_creation_method SHELXL-2019/3
_audit_update_record
;
2024-09-20 deposited with the CCDC.	2024-10-04 downloaded from the CCDC.
;
_cell_angle_alpha 90
_cell_angle_beta 90
_cell_angle_gamma 90
_cell_formula_units_Z 8
_cell_length_a 19.498(4)
_cell_length_b 17.355(3)
_cell_length_c 33.032(6)
_cell_measurement_reflns_used 9811
_cell_measurement_temperature 296(2)
_cell_measurement_theta_max 16.72
_cell_measurement_theta_min 3.14
_cell_volume 11178(4)
_computing_cell_refinement 'APEX3/SAINT (Bruker, 2016)'
_computing_data_collection 'APEX3(Bruker, 2016)'
_computing_data_reduction 'SAINT/XPREP (Bruker, 2016)'
_computing_molecular_graphics 'ORTEP3 (Farrugia, 1997) and Mercury (Bruno et al., 2002)'
_computing_publication_material 'SHELXL-2018/3 (Sheldrick, 2018)'
_computing_structure_refinement 'SHELXL-2018/3 (Sheldrick, 2018)'
_computing_structure_solution 'SHELXT-2014/5 (Sheldrick, 2014)'
_diffrn_ambient_temperature 296(2)
_diffrn_measured_fraction_theta_full 0.996
_diffrn_measured_fraction_theta_max 0.996
_diffrn_measurement_device_type 'Bruker axs kappa apex3 CMOS diffractometer'
_diffrn_measurement_method '\w scan'
_diffrn_radiation_type MoK\a
_diffrn_radiation_wavelength 0.71073
_diffrn_reflns_av_R_equivalents 0.2314
_diffrn_reflns_av_unetI/netI 0.0743
_diffrn_reflns_Laue_measured_fraction_full 0.996
_diffrn_reflns_Laue_measured_fraction_max 0.996
_diffrn_reflns_limit_h_max 19
_diffrn_reflns_limit_h_min -19
_diffrn_reflns_limit_k_max 17
_diffrn_reflns_limit_k_min -17
_diffrn_reflns_limit_l_max 33
_diffrn_reflns_limit_l_min -32
_diffrn_reflns_number 127361
_diffrn_reflns_point_group_measured_fraction_full 0.996
_diffrn_reflns_point_group_measured_fraction_max 0.996
_diffrn_reflns_theta_full 20.857
_diffrn_reflns_theta_max 20.857
_diffrn_reflns_theta_min 2.850
_diffrn_source 'Sealed tube'
_exptl_absorpt_coefficient_mu 1.589
_exptl_absorpt_correction_T_max 0.74
_exptl_absorpt_correction_T_min 0.58
_exptl_absorpt_correction_type multi-scan
_exptl_absorpt_process_details 'SADABS (Bruker, 2016)'
_exptl_crystal_colour black
_exptl_crystal_density_diffrn 1.687
_exptl_crystal_description block
_exptl_crystal_F_000 5776
_exptl_crystal_size_max 0.150
_exptl_crystal_size_mid 0.150
_exptl_crystal_size_min 0.100
_refine_diff_density_max 0.715
_refine_diff_density_min -0.840
_refine_diff_density_rms 0.129
_refine_ls_extinction_method none
_refine_ls_goodness_of_fit_ref 1.158
_refine_ls_hydrogen_treatment mixed
_refine_ls_matrix_type full
_refine_ls_number_parameters 917
_refine_ls_number_reflns 5864
_refine_ls_number_restraints 1030
_refine_ls_restrained_S_all 1.081
_refine_ls_R_factor_all 0.1696
_refine_ls_R_factor_gt 0.1230
_refine_ls_shift/su_max 0.000
_refine_ls_shift/su_mean 0.000
_refine_ls_structure_factor_coef Fsqd
_refine_ls_weighting_details 'w=1/[\s^2^(Fo^2^)+338.2379P] where P=(Fo^2^+2Fc^2^)/3'
_refine_ls_weighting_scheme calc
_refine_ls_wR_factor_gt 0.2043
_refine_ls_wR_factor_ref 0.2259
_reflns_Friedel_coverage 0.000
_reflns_number_gt 4227
_reflns_number_total 5864
_reflns_threshold_expression 'I > 2\s(I)'
_cod_data_source_file d4dt01914h2.cif
_cod_data_source_block K16
_cod_depositor_comments 'Adding full bibliography for 7717206.cif.'
_cod_original_cell_volume 11178(3)
_cod_database_code 7717206
_shelx_shelxl_version_number 2019/3
_shelx_space_group_comment
;
The symmetry employed for this shelxl refinement is uniquely defined
by the following loop, which should always be used as a source of
symmetry information in preference to the above space-group names.
They are only intended as comments.
;
_shelx_estimated_absorpt_t_min 0.797
_shelx_estimated_absorpt_t_max 0.857

loop_
_space_group_symop_operation_xyz
'x, y, z'
'-x+1/2, -y+1/2, z+1/2'
'-x, y, -z+1/2'
'x+1/2, -y+1/2, -z'
'-x, -y, -z'
'x-1/2, y-1/2, -z-1/2'
'x, -y, z-1/2'
'-x-1/2, y-1/2, z'

loop_
_atom_site_label
_atom_site_type_symbol
_atom_site_fract_x
_atom_site_fract_y
_atom_site_fract_z
_atom_site_U_iso_or_equiv
_atom_site_adp_type
_atom_site_occupancy
_atom_site_site_symmetry_order
_atom_site_calc_flag
_atom_site_refinement_flags_posn
_atom_site_refinement_flags_adp
_atom_site_refinement_flags_occupancy
_atom_site_disorder_assembly
_atom_site_disorder_group
Cu1 Cu 0.42909(11) 0.52764(13) 0.18355(6) 0.0449(7) Uani 1 1 d . U . . .
Cu2 Cu 0.36051(12) 0.54548(13) 0.32194(7) 0.0491(7) Uani 1 1 d D U . . .
C1 C 0.4928(11) 0.5981(11) 0.1105(5) 0.055(6) Uani 1 1 d . U . . .
H1 H 0.534354 0.580833 0.120872 0.066 Uiso 1 1 calc R U . . .
C2 C 0.4933(11) 0.6413(12) 0.0748(6) 0.070(6) Uani 1 1 d . U . . .
H2 H 0.534794 0.652015 0.062182 0.084 Uiso 1 1 calc R U . . .
C3 C 0.4340(11) 0.6679(12) 0.0584(6) 0.063(6) Uani 1 1 d . U . . .
H3 H 0.434216 0.698858 0.035432 0.076 Uiso 1 1 calc R U . . .
C4 C 0.3717(10) 0.6467(11) 0.0775(5) 0.050(5) Uani 1 1 d . U . . .
C5 C 0.3743(10) 0.6055(10) 0.1131(5) 0.042(5) Uani 1 1 d . U . . .
C6 C 0.3128(9) 0.5815(10) 0.1331(5) 0.036(4) Uani 1 1 d . U . . .
C7 C 0.2489(10) 0.6023(11) 0.1160(5) 0.049(5) Uani 1 1 d . U . . .
C8 C 0.2479(12) 0.6487(12) 0.0801(6) 0.060(6) Uani 1 1 d . U . . .
H8 H 0.206016 0.665431 0.069852 0.072 Uiso 1 1 calc R U . . .
C9 C 0.3048(10) 0.6683(11) 0.0615(6) 0.052(5) Uani 1 1 d . U . . .
H9 H 0.302353 0.696497 0.037616 0.063 Uiso 1 1 calc R U . . .
C10 C 0.1924(11) 0.5754(12) 0.1362(6) 0.065(6) Uani 1 1 d . U . . .
H10 H 0.149289 0.588883 0.126505 0.078 Uiso 1 1 calc R U . . .
C11 C 0.1962(11) 0.5302(13) 0.1697(6) 0.071(6) Uani 1 1 d . U . . .
H11 H 0.156787 0.511813 0.182277 0.085 Uiso 1 1 calc R U . . .
C12 C 0.2628(10) 0.5119(12) 0.1850(6) 0.059(6) Uani 1 1 d . U . . .
H12 H 0.267142 0.481764 0.208118 0.071 Uiso 1 1 calc R U . . .
C13 C 0.4656(8) 0.3662(10) 0.1821(5) 0.038(4) Uani 1 1 d . U . . .
C14 C 0.4906(10) 0.3004(11) 0.1626(6) 0.051(5) Uani 1 1 d . U . . .
H14 H 0.514908 0.308008 0.138698 0.061 Uiso 1 1 calc R U . . .
C15 C 0.4829(10) 0.2276(12) 0.1750(6) 0.058(6) Uani 1 1 d . U . . .
H15 H 0.501929 0.187006 0.160457 0.070 Uiso 1 1 calc R U . . .
C16 C 0.4458(10) 0.2138(12) 0.2103(6) 0.061(6) Uani 1 1 d . U . . .
H16 H 0.437012 0.163697 0.218811 0.073 Uiso 1 1 calc R U . . .
C17 C 0.4221(10) 0.2763(11) 0.2326(6) 0.056(6) Uani 1 1 d . U . . .
H17 H 0.400186 0.267392 0.257213 0.067 Uiso 1 1 calc R U . . .
C18 C 0.4303(9) 0.3534(10) 0.2189(5) 0.038(4) Uani 1 1 d . U . . .
C19 C 0.4080(9) 0.4138(10) 0.2473(6) 0.042(5) Uani 1 1 d . U . . .
H19 H 0.391719 0.400579 0.272786 0.050 Uiso 1 1 calc R U . . .
C20 C 0.4091(9) 0.6129(10) 0.2494(6) 0.037(4) Uani 1 1 d . U . . .
C21 C 0.3587(9) 0.7107(11) 0.3377(6) 0.050(5) Uani 1 1 d . U . . .
H21 H 0.366458 0.760831 0.328825 0.060 Uiso 1 1 calc R U . . .
C22 C 0.3332(9) 0.6996(11) 0.3781(5) 0.045(5) Uani 1 1 d . U . . .
C23 C 0.3203(10) 0.7659(12) 0.4016(6) 0.058(6) Uani 1 1 d . U . . .
H23 H 0.327761 0.814266 0.390264 0.069 Uiso 1 1 calc R U . . .
C24 C 0.2968(11) 0.7607(13) 0.4409(7) 0.069(6) Uani 1 1 d . U . . .
H24 H 0.288164 0.804845 0.456024 0.083 Uiso 1 1 calc R U . . .
C25 C 0.2863(10) 0.6878(13) 0.4573(6) 0.060(6) Uani 1 1 d . U . . .
H25 H 0.272294 0.683725 0.484131 0.072 Uiso 1 1 calc R U . . .
C26 C 0.2959(9) 0.6208(11) 0.4349(6) 0.050(5) Uani 1 1 d . U . . .
H26 H 0.286662 0.572586 0.445917 0.060 Uiso 1 1 calc R U . . .
C27 C 0.3205(9) 0.6288(11) 0.3947(6) 0.045(5) Uani 1 1 d . U . . .
N1 N 0.4356(8) 0.5807(9) 0.1303(5) 0.055(4) Uani 1 1 d . U . . .
N2 N 0.3199(8) 0.5385(8) 0.1659(4) 0.044(4) Uani 1 1 d . U . . .
N3 N 0.3715(7) 0.6541(8) 0.3129(4) 0.045(4) Uani 1 1 d . U . . .
N4 N 0.3959(7) 0.6734(8) 0.2749(4) 0.048(3) Uani 1 1 d D U . . .
H4 H 0.402300 0.720510 0.267686 0.057 Uiso 1 1 calc DR U . . .
N5 N 0.3958(7) 0.5432(8) 0.2658(4) 0.041(4) Uani 1 1 d . U . . .
N6 N 0.4113(7) 0.4891(9) 0.2360(4) 0.040(4) Uani 1 1 d . U . . .
O1 O 0.4744(6) 0.4361(7) 0.1669(3) 0.043(3) Uani 1 1 d . U . . .
O2 O 0.4294(6) 0.6268(7) 0.2148(4) 0.050(3) Uani 1 1 d . U . . .
O3 O 0.3247(7) 0.5611(7) 0.3739(4) 0.064(4) Uani 1 1 d . U . . .
O4 O 0.3932(8) 0.4448(7) 0.3426(4) 0.061(4) Uani 1 1 d D U . . .
H4A H 0.423(5) 0.409(5) 0.341(4) 0.066(13) Uiso 1 1 d D U . . .
H4B H 0.354(2) 0.424(7) 0.344(10) 0.4(3) Uiso 1 1 d D . . . .
Cu3 Cu 0.12287(12) 0.57309(13) 0.39384(6) 0.0480(7) Uani 1 1 d D U . . .
Cu4 Cu 0.10088(11) 0.57369(14) 0.53765(6) 0.0448(7) Uani 1 1 d . U . . .
C28 C 0.2656(11) 0.5370(11) 0.5347(6) 0.056(5) Uani 1 1 d . U . . .
H28 H 0.257892 0.506412 0.512045 0.067 Uiso 1 1 calc R U . . .
C29 C 0.3335(11) 0.5481(12) 0.5478(7) 0.068(6) Uani 1 1 d . U . . .
H29 H 0.369860 0.525568 0.533955 0.082 Uiso 1 1 calc R U . . .
C30 C 0.3451(12) 0.5917(12) 0.5807(7) 0.067(6) Uani 1 1 d . U . . .
H30 H 0.389872 0.599957 0.589440 0.081 Uiso 1 1 calc R U . . .
C31 C 0.2928(12) 0.6233(12) 0.6010(6) 0.060(6) Uani 1 1 d . U . . .
C32 C 0.3000(13) 0.6709(13) 0.6364(7) 0.077(7) Uani 1 1 d . U . . .
H32 H 0.343629 0.682244 0.646036 0.093 Uiso 1 1 calc R U . . .
C33 C 0.2467(13) 0.6985(13) 0.6553(7) 0.073(7) Uani 1 1 d . U . . .
H33 H 0.253705 0.725940 0.679135 0.088 Uiso 1 1 calc R U . . .
C34 C 0.1792(12) 0.6889(12) 0.6415(7) 0.065(6) Uani 1 1 d . U . . .
C35 C 0.1678(11) 0.6431(11) 0.6065(6) 0.054(6) Uani 1 1 d . U . . .
C36 C 0.2259(9) 0.6123(10) 0.5860(5) 0.035(5) Uani 1 1 d . U . . .
C37 C 0.1185(15) 0.7146(14) 0.6597(7) 0.087(8) Uani 1 1 d . U . . .
H37 H 0.122899 0.742262 0.683710 0.104 Uiso 1 1 calc R U . . .
C38 C 0.0574(12) 0.7035(12) 0.6464(6) 0.067(6) Uani 1 1 d . U . . .
H38 H 0.019285 0.722282 0.660184 0.081 Uiso 1 1 calc R U . . .
C39 C 0.0504(12) 0.6616(13) 0.6099(6) 0.075(7) Uani 1 1 d . U . . .
H39 H 0.006718 0.654485 0.599176 0.090 Uiso 1 1 calc R U . . .
C40 C 0.1771(9) 0.7123(10) 0.3339(5) 0.040(5) Uani 1 1 d . U . . .
C41 C 0.2094(10) 0.7702(13) 0.3114(6) 0.066(6) Uani 1 1 d . U . . .
H41 H 0.213997 0.819355 0.322316 0.079 Uiso 1 1 calc R U . . .
C42 C 0.2344(10) 0.7551(12) 0.2734(6) 0.053(5) Uani 1 1 d . U . . .
H42 H 0.257998 0.792514 0.258830 0.063 Uiso 1 1 calc R U . . .
C43 C 0.2234(11) 0.6831(13) 0.2575(7) 0.073(7) Uani 1 1 d . U . . .
H43 H 0.238313 0.673071 0.231293 0.088 Uiso 1 1 calc R U . . .
C44 C 0.1914(11) 0.6253(13) 0.2786(6) 0.070(6) Uani 1 1 d . U . . .
H44 H 0.186844 0.576812 0.266906 0.084 Uiso 1 1 calc R U . . .
C45 C 0.1650(10) 0.6389(11) 0.3180(5) 0.049(5) Uani 1 1 d D U . . .
C46 C 0.1601(8) 0.7301(10) 0.3746(6) 0.040(5) Uani 1 1 d . U . . .
H46 H 0.166378 0.780810 0.382960 0.048 Uiso 1 1 calc R U . . .
C47 C 0.1152(9) 0.6521(11) 0.4675(6) 0.041(5) Uani 1 1 d . U . . .
C48 C 0.0888(8) 0.4546(10) 0.4755(5) 0.035(4) Uani 1 1 d . U . . .
H48 H 0.090575 0.439444 0.448490 0.042 Uiso 1 1 calc R U . . .
C49 C 0.0758(8) 0.3972(10) 0.5059(5) 0.038(4) Uani 1 1 d . U . . .
C50 C 0.0703(9) 0.3214(11) 0.4921(6) 0.049(5) Uani 1 1 d . U . . .
H50 H 0.075782 0.311463 0.464602 0.059 Uiso 1 1 calc R U . . .
C51 C 0.0570(9) 0.2610(12) 0.5178(6) 0.057(6) Uani 1 1 d . U . . .
H51 H 0.054613 0.210678 0.508248 0.068 Uiso 1 1 calc R U . . .
C52 C 0.0473(10) 0.2777(13) 0.5579(6) 0.059(6) Uani 1 1 d . U . . .
H52 H 0.039304 0.237808 0.576122 0.071 Uiso 1 1 calc R U . . .
C53 C 0.0493(10) 0.3514(12) 0.5715(6) 0.058(6) Uani 1 1 d . U . . .
H53 H 0.040954 0.359902 0.598900 0.070 Uiso 1 1 calc R U . . .
C54 C 0.0630(9) 0.4150(11) 0.5473(6) 0.045(5) Uani 1 1 d . U . . .
N7 N 0.1046(9) 0.6314(9) 0.5900(4) 0.050(4) Uani 1 1 d . U . . .
N8 N 0.2132(8) 0.5674(9) 0.5528(4) 0.054(4) Uani 1 1 d . U . . .
N9 N 0.0982(7) 0.5273(8) 0.4842(4) 0.035(3) Uani 1 1 d . U . . .
N10 N 0.1110(7) 0.5805(9) 0.4530(4) 0.038(4) Uani 1 1 d . U . . .
N11 N 0.1251(7) 0.7078(8) 0.4410(4) 0.038(4) Uani 1 1 d D U . . .
N12 N 0.1372(7) 0.6831(8) 0.4007(4) 0.039(4) Uani 1 1 d . U . . .
O5 O 0.0641(6) 0.4846(7) 0.5624(3) 0.043(3) Uani 1 1 d . U . . .
O6 O 0.1095(6) 0.6688(7) 0.5049(3) 0.044(3) Uani 1 1 d . U . . .
O7 O 0.1235(19) 0.5876(15) 0.3367(7) 0.033(4) Uani 0.55(5) 1 d D U P A 1
O7' O 0.153(3) 0.5756(13) 0.3403(8) 0.033(4) Uani 0.45(5) 1 d D U P A 2
O8 O 0.1938(8) 0.4764(9) 0.3931(5) 0.090(5) Uani 1 1 d D U . . .
O9 O 0.0401(7) 0.5013(9) 0.3845(4) 0.078(4) Uani 1 1 d D U . . .
H8A H 0.224(6) 0.471(7) 0.412(3) 0.092(11) Uiso 1 1 d D U . . .
H8B H 0.209(7) 0.448(7) 0.3734(16) 0.093(11) Uiso 1 1 d D U . . .
H9A H 0.030(4) 0.456(4) 0.394(4) 0.078(11) Uiso 1 1 d D U . . .
H9B H 0.002(3) 0.519(3) 0.374(5) 0.078(11) Uiso 1 1 d D U . . .
H11A H 0.147(6) 0.752(4) 0.446(4) 0.037(7) Uiso 1 1 d D U . . .
N14 N 0.1221(17) 0.8961(14) 0.4408(10) 0.18(2) Uani 0.53(4) 1 d D U P B 3
O13 O 0.1384(19) 0.863(2) 0.4742(9) 0.130(17) Uani 0.53(4) 1 d D U P B 3
O14 O 0.0609(19) 0.924(3) 0.4353(15) 0.21(2) Uani 0.53(4) 1 d D U P B 3
O15 O 0.168(2) 0.902(3) 0.4116(11) 0.189(19) Uani 0.53(4) 1 d D U P B 3
N14' N 0.133(3) 0.916(2) 0.4519(12) 0.26(3) Uani 0.47(4) 1 d D U P B 4
O13' O 0.107(3) 0.865(4) 0.427(2) 0.26(3) Uani 0.47(4) 1 d D U P B 4
O14' O 0.092(3) 0.966(3) 0.469(2) 0.26(3) Uani 0.47(4) 1 d D U P B 4
O15' O 0.199(3) 0.918(4) 0.459(2) 0.26(3) Uani 0.47(4) 1 d D U P B 4
O16 O 0.0088(12) 0.5123(15) 0.3035(7) 0.178(10) Uani 1 1 d . U . . .
O10 O 0.2532(14) 0.4605(15) 0.2973(7) 0.113(7) Uani 0.691(14) 1 d D U P C 5
O11 O 0.1581(12) 0.4025(13) 0.3191(7) 0.117(7) Uani 0.691(14) 1 d D U P C 5
O12 O 0.1679(13) 0.4321(15) 0.2542(8) 0.122(7) Uani 0.691(14) 1 d D U P C 5
N13 N 0.1940(10) 0.4322(8) 0.2902(6) 0.117(7) Uani 0.691(14) 1 d D U P C 5
O17 O 0.0683(19) 0.3307(17) 0.2656(10) 0.118(7) Uani 0.691(14) 1 d . U P C 5
O10' O 0.173(3) 0.384(3) 0.255(2) 0.123(8) Uani 0.309(14) 1 d D U P C 6
O11' O 0.077(3) 0.449(3) 0.2457(18) 0.122(8) Uani 0.309(14) 1 d D U P C 6
O12' O 0.073(4) 0.321(3) 0.253(2) 0.118(8) Uani 0.309(14) 1 d D U P C 6
N13' N 0.108(2) 0.384(2) 0.2514(10) 0.118(7) Uani 0.309(14) 1 d D U P C 6
O17' O 0.276(2) 0.480(3) 0.317(2) 0.117(18) Uani 0.309(14) 1 d D U P C 6

loop_
_atom_site_aniso_label
_atom_site_aniso_U_11
_atom_site_aniso_U_22
_atom_site_aniso_U_33
_atom_site_aniso_U_23
_atom_site_aniso_U_13
_atom_site_aniso_U_12
Cu1 0.0468(14) 0.0559(15) 0.0320(13) 0.0102(12) 0.0033(11) 0.0105(12)
Cu2 0.0578(16) 0.0453(14) 0.0440(14) -0.0017(12) 0.0074(12) 0.0056(12)
C1 0.062(11) 0.065(11) 0.039(10) 0.014(9) 0.001(9) -0.006(10)
C2 0.059(11) 0.088(13) 0.063(12) 0.016(11) 0.009(10) 0.003(11)
C3 0.069(12) 0.070(12) 0.050(10) 0.027(9) -0.008(10) 0.006(10)
C4 0.051(11) 0.057(10) 0.040(10) 0.006(9) -0.007(9) -0.003(9)
C5 0.058(11) 0.044(10) 0.025(9) -0.004(8) -0.002(9) 0.001(9)
C6 0.042(10) 0.038(9) 0.027(9) 0.003(8) -0.013(8) 0.013(8)
C7 0.049(10) 0.053(10) 0.044(9) -0.010(7) 0.000(9) -0.003(9)
C8 0.059(11) 0.067(11) 0.053(9) -0.003(8) -0.012(9) 0.001(10)
C9 0.061(11) 0.046(10) 0.050(10) 0.016(9) -0.001(9) 0.020(9)
C10 0.059(11) 0.073(12) 0.064(11) -0.004(10) -0.014(10) 0.004(10)
C11 0.062(12) 0.084(12) 0.067(12) 0.006(11) -0.006(10) -0.001(10)
C12 0.050(11) 0.062(11) 0.065(11) 0.011(10) -0.004(10) 0.004(9)
C13 0.030(9) 0.036(9) 0.048(8) -0.003(8) -0.002(7) 0.011(8)
C14 0.054(11) 0.057(11) 0.042(10) -0.010(9) -0.003(9) 0.009(10)
C15 0.065(11) 0.060(11) 0.050(11) -0.016(10) -0.017(9) 0.003(10)
C16 0.066(12) 0.054(11) 0.062(11) -0.018(10) -0.007(10) -0.002(10)
C17 0.053(11) 0.059(11) 0.054(11) -0.011(9) 0.003(9) 0.001(10)
C18 0.031(9) 0.045(10) 0.038(8) -0.011(8) -0.001(7) 0.007(8)
C19 0.040(9) 0.040(10) 0.045(9) 0.000(9) -0.003(8) 0.006(8)
C20 0.035(6) 0.038(6) 0.037(6) -0.001(5) -0.001(5) 0.003(5)
C21 0.047(10) 0.044(10) 0.058(11) 0.000(9) -0.008(9) 0.009(9)
C22 0.046(10) 0.050(9) 0.040(10) -0.007(8) 0.003(8) 0.008(8)
C23 0.057(11) 0.056(11) 0.060(11) -0.012(10) 0.000(9) 0.002(9)
C24 0.068(12) 0.072(12) 0.067(12) -0.024(10) 0.003(10) 0.006(10)
C25 0.050(11) 0.074(12) 0.056(11) -0.005(10) 0.000(9) 0.005(10)
C26 0.054(11) 0.045(10) 0.052(11) -0.001(9) 0.003(9) 0.003(9)
C27 0.044(10) 0.045(9) 0.046(10) -0.014(8) 0.003(8) 0.011(8)
N1 0.050(9) 0.059(9) 0.057(9) 0.010(8) 0.007(8) -0.004(8)
N2 0.054(9) 0.051(9) 0.027(8) 0.010(7) 0.005(7) -0.012(8)
N3 0.050(9) 0.041(8) 0.046(9) -0.005(8) -0.009(7) 0.001(7)
N4 0.057(7) 0.039(7) 0.048(7) 0.008(6) 0.004(6) 0.004(6)
N5 0.040(8) 0.046(8) 0.036(8) -0.007(7) 0.006(7) 0.017(7)
N6 0.035(8) 0.054(9) 0.030(8) 0.006(7) 0.004(6) 0.009(7)
O1 0.045(7) 0.052(7) 0.032(6) 0.007(6) 0.003(5) 0.013(6)
O2 0.049(7) 0.056(8) 0.045(7) 0.008(6) 0.011(6) 0.002(6)
O3 0.090(9) 0.053(8) 0.049(7) -0.004(7) 0.019(7) 0.017(7)
O4 0.062(9) 0.047(8) 0.072(8) -0.008(7) 0.009(7) 0.008(7)
Cu3 0.0665(17) 0.0452(14) 0.0323(13) -0.0048(11) 0.0037(12) -0.0052(13)
Cu4 0.0407(14) 0.0637(16) 0.0299(12) -0.0105(12) 0.0045(11) -0.0102(13)
C28 0.054(11) 0.058(11) 0.056(10) 0.000(9) -0.002(10) -0.007(10)
C29 0.060(12) 0.069(12) 0.074(12) 0.016(10) 0.010(10) 0.017(10)
C30 0.061(12) 0.067(12) 0.073(12) 0.024(10) -0.011(10) -0.010(10)
C31 0.066(12) 0.057(11) 0.058(10) 0.017(8) -0.007(10) -0.008(10)
C32 0.082(13) 0.070(12) 0.079(11) 0.004(9) -0.020(11) -0.004(11)
C33 0.089(13) 0.068(12) 0.063(11) 0.009(10) -0.031(11) -0.010(11)
C34 0.064(12) 0.065(11) 0.065(11) -0.008(10) -0.015(10) -0.006(10)
C35 0.062(11) 0.050(10) 0.052(11) -0.004(9) -0.014(10) -0.008(10)
C36 0.032(10) 0.042(9) 0.032(9) 0.006(8) -0.007(8) -0.002(8)
C37 0.103(14) 0.085(13) 0.073(12) 0.000(11) -0.005(12) -0.004(12)
C38 0.073(12) 0.070(12) 0.060(11) -0.016(10) 0.032(10) 0.018(10)
C39 0.071(12) 0.093(13) 0.061(11) -0.006(11) 0.012(10) 0.010(11)
C40 0.039(10) 0.039(10) 0.041(10) 0.011(9) -0.015(8) -0.008(8)
C41 0.070(12) 0.065(11) 0.063(11) -0.006(10) 0.004(10) 0.004(10)
C42 0.059(11) 0.055(11) 0.044(10) 0.000(9) -0.005(9) -0.009(9)
C43 0.090(13) 0.076(12) 0.053(11) 0.001(11) 0.007(10) 0.002(11)
C44 0.086(13) 0.061(11) 0.063(12) -0.003(10) -0.003(10) 0.002(10)
C45 0.059(11) 0.052(10) 0.036(10) -0.002(9) 0.013(9) 0.011(9)
C46 0.036(10) 0.031(9) 0.053(11) 0.000(9) -0.009(8) -0.011(8)
C47 0.033(10) 0.046(10) 0.044(10) 0.000(9) 0.014(8) 0.004(8)
C48 0.029(7) 0.052(8) 0.025(7) -0.003(7) 0.007(6) 0.008(7)
C49 0.030(7) 0.051(8) 0.033(7) -0.005(7) 0.006(6) -0.004(7)
C50 0.042(8) 0.060(9) 0.047(9) -0.003(8) 0.007(8) 0.011(8)
C51 0.053(11) 0.061(11) 0.057(11) 0.008(10) -0.015(9) -0.012(9)
C52 0.055(11) 0.071(12) 0.051(11) 0.021(10) -0.008(9) -0.006(10)
C53 0.059(11) 0.062(11) 0.053(11) 0.003(10) 0.001(9) -0.005(10)
C54 0.032(9) 0.044(10) 0.060(11) -0.006(9) 0.003(8) -0.016(9)
N7 0.062(10) 0.055(9) 0.032(8) 0.000(7) 0.014(8) 0.001(8)
N8 0.065(10) 0.061(9) 0.036(8) 0.000(8) 0.008(8) 0.003(8)
N9 0.033(7) 0.042(7) 0.029(7) -0.007(6) 0.008(6) -0.001(6)
N10 0.033(8) 0.057(9) 0.024(7) -0.002(7) 0.020(6) -0.002(7)
N11 0.038(7) 0.035(7) 0.040(7) -0.005(6) 0.003(6) -0.010(6)
N12 0.033(8) 0.052(9) 0.032(8) 0.001(7) 0.002(7) 0.001(7)
O5 0.041(7) 0.056(7) 0.033(6) -0.008(6) 0.007(5) -0.026(6)
O6 0.043(7) 0.052(7) 0.038(7) -0.013(6) 0.002(6) -0.006(6)
O7 0.033(6) 0.032(5) 0.033(5) 0.000(3) 0.000(4) 0.001(4)
O7' 0.033(6) 0.032(5) 0.033(5) 0.000(3) 0.000(4) 0.001(4)
O8 0.113(10) 0.076(9) 0.081(9) -0.006(8) 0.026(8) 0.007(8)
O9 0.073(8) 0.093(9) 0.067(8) -0.006(8) 0.023(7) -0.024(8)
N14 0.19(2) 0.17(2) 0.19(2) -0.003(14) -0.001(14) 0.000(14)
O13 0.16(2) 0.11(2) 0.12(2) 0.000(16) 0.003(17) -0.017(17)
O14 0.22(3) 0.21(3) 0.22(3) -0.006(19) 0.003(19) -0.01(2)
O15 0.22(3) 0.17(2) 0.18(3) -0.010(19) -0.013(19) 0.016(19)
N14' 0.26(3) 0.26(3) 0.26(3) -0.009(14) -0.007(14) 0.005(14)
O13' 0.27(3) 0.24(3) 0.28(3) -0.01(2) 0.00(2) 0.01(2)
O14' 0.27(3) 0.25(3) 0.26(3) -0.02(2) -0.01(2) 0.01(2)
O15' 0.28(3) 0.25(3) 0.26(3) 0.00(2) -0.01(2) 0.03(2)
O16 0.172(18) 0.21(2) 0.152(17) -0.022(16) -0.057(15) 0.004(17)
O10 0.111(11) 0.091(12) 0.138(13) 0.015(12) -0.016(11) 0.010(10)
O11 0.143(13) 0.093(12) 0.115(13) 0.017(11) 0.011(12) 0.017(11)
O12 0.142(13) 0.100(13) 0.123(13) 0.025(12) -0.012(12) 0.007(12)
N13 0.120(10) 0.102(11) 0.128(11) 0.004(10) -0.008(10) 0.011(9)
O17 0.126(11) 0.102(11) 0.126(13) 0.019(10) -0.011(11) 0.022(10)
O10' 0.132(12) 0.106(12) 0.131(12) 0.009(12) -0.011(11) 0.011(12)
O11' 0.130(12) 0.106(12) 0.131(12) 0.009(11) -0.006(11) 0.012(11)
O12' 0.128(13) 0.102(12) 0.126(13) 0.011(12) -0.008(12) 0.017(12)
N13' 0.123(11) 0.105(11) 0.127(11) 0.008(9) -0.005(9) 0.013(9)
O17' 0.12(2) 0.11(2) 0.12(2) 0.000(10) -0.002(10) -0.001(10)

loop_
_atom_type_symbol
_atom_type_description
_atom_type_scat_dispersion_real
_atom_type_scat_dispersion_imag
_atom_type_scat_source
C C 0.0033 0.0016 'International Tables Vol C Tables 4.2.6.8 and 6.1.1.4'
H H 0.0000 0.0000 'International Tables Vol C Tables 4.2.6.8 and 6.1.1.4'
N N 0.0061 0.0033 'International Tables Vol C Tables 4.2.6.8 and 6.1.1.4'
O O 0.0106 0.0060 'International Tables Vol C Tables 4.2.6.8 and 6.1.1.4'
Cu Cu 0.3201 1.2651 'International Tables Vol C Tables 4.2.6.8 and 6.1.1.4'

loop_
_geom_angle_atom_site_label_1
_geom_angle_atom_site_label_2
_geom_angle_atom_site_label_3
_geom_angle
_geom_angle_site_symmetry_1
_geom_angle_site_symmetry_3
_geom_angle_publ_flag
N6 Cu1 O1 93.2(5) . . ?
N6 Cu1 N1 170.5(6) . . ?
O1 Cu1 N1 95.8(6) . . ?
N6 Cu1 O2 80.3(6) . . ?
O1 Cu1 O2 149.9(5) . . ?
N1 Cu1 O2 93.3(6) . . ?
N6 Cu1 N2 95.5(5) . . ?
O1 Cu1 N2 116.2(5) . . ?
N1 Cu1 N2 77.8(6) . . ?
O2 Cu1 N2 93.7(5) . . ?
O3 Cu2 N3 92.4(6) . . ?
O3 Cu2 N5 172.6(6) . . ?
N3 Cu2 N5 80.6(6) . . ?
O3 Cu2 O4 86.1(5) . . ?
N3 Cu2 O4 152.0(6) . . ?
N5 Cu2 O4 101.1(5) . . ?
O3 Cu2 O17' 82(2) . . ?
N3 Cu2 O17' 129(2) . . ?
N5 Cu2 O17' 101(2) . . ?
O4 Cu2 O17' 78(2) . . ?
N1 C1 C2 123(2) . . ?
N1 C1 H1 118.5 . . ?
C2 C1 H1 118.5 . . ?
C3 C2 C1 121(2) . . ?
C3 C2 H2 119.6 . . ?
C1 C2 H2 119.6 . . ?
C2 C3 C4 117.6(18) . . ?
C2 C3 H3 121.2 . . ?
C4 C3 H3 121.2 . . ?
C5 C4 C3 118.9(18) . . ?
C5 C4 C9 118.4(18) . . ?
C3 C4 C9 122.7(17) . . ?
C4 C5 N1 122.8(18) . . ?
C4 C5 C6 120.9(18) . . ?
N1 C5 C6 116.2(15) . . ?
N2 C6 C7 124.3(17) . . ?
N2 C6 C5 116.9(15) . . ?
C7 C6 C5 118.7(16) . . ?
C10 C7 C6 115.2(18) . . ?
C10 C7 C8 126(2) . . ?
C6 C7 C8 119.1(19) . . ?
C9 C8 C7 121(2) . . ?
C9 C8 H8 119.3 . . ?
C7 C8 H8 119.3 . . ?
C8 C9 C4 121.4(18) . . ?
C8 C9 H9 119.3 . . ?
C4 C9 H9 119.3 . . ?
C11 C10 C7 123(2) . . ?
C11 C10 H10 118.3 . . ?
C7 C10 H10 118.3 . . ?
C10 C11 C12 118(2) . . ?
C10 C11 H11 121.1 . . ?
C12 C11 H11 121.1 . . ?
N2 C12 C11 120.3(18) . . ?
N2 C12 H12 119.9 . . ?
C11 C12 H12 119.9 . . ?
O1 C13 C14 122.0(17) . . ?
O1 C13 C18 122.2(15) . . ?
C14 C13 C18 115.9(17) . . ?
C15 C14 C13 126.3(19) . . ?
C15 C14 H14 116.9 . . ?
C13 C14 H14 116.9 . . ?
C14 C15 C16 119(2) . . ?
C14 C15 H15 120.7 . . ?
C16 C15 H15 120.7 . . ?
C17 C16 C15 119(2) . . ?
C17 C16 H16 120.5 . . ?
C15 C16 H16 120.5 . . ?
C16 C17 C18 121.8(19) . . ?
C16 C17 H17 119.1 . . ?
C18 C17 H17 119.1 . . ?
C13 C18 C17 118.5(16) . . ?
C13 C18 C19 125.3(16) . . ?
C17 C18 C19 115.8(16) . . ?
N6 C19 C18 119.8(16) . . ?
N6 C19 H19 120.1 . . ?
C18 C19 H19 120.1 . . ?
O2 C20 N5 127.5(16) . . ?
O2 C20 N4 118.6(16) . . ?
N5 C20 N4 113.9(16) . . ?
N3 C21 C22 123.2(18) . . ?
N3 C21 H21 118.4 . . ?
C22 C21 H21 118.4 . . ?
C27 C22 C23 118.8(17) . . ?
C27 C22 C21 123.7(17) . . ?
C23 C22 C21 117.5(18) . . ?
C24 C23 C22 122(2) . . ?
C24 C23 H23 119.2 . . ?
C22 C23 H23 119.2 . . ?
C23 C24 C25 118(2) . . ?
C23 C24 H24 120.8 . . ?
C25 C24 H24 120.8 . . ?
C26 C25 C24 122(2) . . ?
C26 C25 H25 118.9 . . ?
C24 C25 H25 118.9 . . ?
C25 C26 C27 117.5(19) . . ?
C25 C26 H26 121.3 . . ?
C27 C26 H26 121.3 . . ?
O3 C27 C22 124.2(17) . . ?
O3 C27 C26 114.0(17) . . ?
C22 C27 C26 121.6(17) . . ?
C1 N1 C5 116.7(16) . . ?
C1 N1 Cu1 126.5(14) . . ?
C5 N1 Cu1 116.7(12) . . ?
C6 N2 C12 119.0(16) . . ?
C6 N2 Cu1 111.4(11) . . ?
C12 N2 Cu1 129.4(12) . . ?
C21 N3 N4 116.9(15) . . ?
C21 N3 Cu2 128.4(13) . . ?
N4 N3 Cu2 114.6(11) . . ?
C20 N4 N3 115.8(14) . . ?
C20 N4 H4 122.1 . . ?
N3 N4 H4 122.1 . . ?
C20 N5 N6 106.2(13) . . ?
C20 N5 Cu2 115.1(11) . . ?
N6 N5 Cu2 138.7(11) . . ?
C19 N6 N5 116.4(13) . . ?
C19 N6 Cu1 126.8(12) . . ?
N5 N6 Cu1 116.7(10) . . ?
C13 O1 Cu1 126.6(10) . . ?
C20 O2 Cu1 107.9(11) . . ?
C27 O3 Cu2 127.5(12) . . ?
Cu2 O4 H4A 147(5) . . ?
Cu2 O4 H4B 95(2) . . ?
H4A O4 H4B 108(4) . . ?
O7' Cu3 N12 92.4(8) . . ?
O7 Cu3 N12 89.1(8) . . ?
O7' Cu3 N10 167.5(14) . . ?
O7 Cu3 N10 167.0(12) . . ?
N12 Cu3 N10 80.6(6) . . ?
O7' Cu3 O9 96.6(12) . . ?
O7 Cu3 O9 86.4(8) . . ?
N12 Cu3 O9 136.4(6) . . ?
N10 Cu3 O9 95.5(6) . . ?
O7' Cu3 O8 79.0(13) . . ?
O7 Cu3 O8 95.0(12) . . ?
N12 Cu3 O8 131.9(6) . . ?
N10 Cu3 O8 97.8(6) . . ?
O9 Cu3 O8 91.7(6) . . ?
O5 Cu4 N9 92.5(5) . . ?
O5 Cu4 O6 161.8(5) . . ?
N9 Cu4 O6 81.5(5) . . ?
O5 Cu4 N7 92.8(5) . . ?
N9 Cu4 N7 174.4(6) . . ?
O6 Cu4 N7 93.0(5) . . ?
O5 Cu4 N8 103.5(5) . . ?
N9 Cu4 N8 102.0(6) . . ?
O6 Cu4 N8 94.6(5) . . ?
N7 Cu4 N8 78.2(6) . . ?
N8 C28 C29 123(2) . . ?
N8 C28 H28 118.5 . . ?
C29 C28 H28 118.5 . . ?
C30 C29 C28 119(2) . . ?
C30 C29 H29 120.5 . . ?
C28 C29 H29 120.5 . . ?
C31 C30 C29 121(2) . . ?
C31 C30 H30 119.7 . . ?
C29 C30 H30 119.7 . . ?
C30 C31 C36 118(2) . . ?
C30 C31 C32 125(2) . . ?
C36 C31 C32 117(2) . . ?
C33 C32 C31 122(2) . . ?
C33 C32 H32 119.2 . . ?
C31 C32 H32 119.2 . . ?
C32 C33 C34 123(2) . . ?
C32 C33 H33 118.4 . . ?
C34 C33 H33 118.4 . . ?
C37 C34 C33 128(2) . . ?
C37 C34 C35 113(2) . . ?
C33 C34 C35 119(2) . . ?
N7 C35 C34 123(2) . . ?
N7 C35 C36 118.3(17) . . ?
C34 C35 C36 118.1(19) . . ?
N8 C36 C31 121.8(18) . . ?
N8 C36 C35 116.8(16) . . ?
C31 C36 C35 121.3(18) . . ?
C38 C37 C34 126(2) . . ?
C38 C37 H37 117.0 . . ?
C34 C37 H37 117.0 . . ?
C37 C38 C39 117(2) . . ?
C37 C38 H38 121.4 . . ?
C39 C38 H38 121.4 . . ?
N7 C39 C38 123(2) . . ?
N7 C39 H39 118.7 . . ?
C38 C39 H39 118.7 . . ?
C45 C40 C41 122.0(18) . . ?
C45 C40 C46 121.1(16) . . ?
C41 C40 C46 116.9(17) . . ?
C42 C41 C40 121(2) . . ?
C42 C41 H41 119.7 . . ?
C40 C41 H41 119.7 . . ?
C43 C42 C41 118(2) . . ?
C43 C42 H42 121.0 . . ?
C41 C42 H42 121.0 . . ?
C44 C43 C42 123(2) . . ?
C44 C43 H43 118.5 . . ?
C42 C43 H43 118.5 . . ?
C43 C44 C45 121(2) . . ?
C43 C44 H44 119.7 . . ?
C45 C44 H44 119.7 . . ?
O7' C45 C40 124.6(19) . . ?
O7 C45 C40 121.9(18) . . ?
O7' C45 C44 116(2) . . ?
O7 C45 C44 122(2) . . ?
C40 C45 C44 115.8(18) . . ?
N12 C46 C40 125.8(17) . . ?
N12 C46 H46 117.1 . . ?
C40 C46 H46 117.1 . . ?
O6 C47 N11 119.4(17) . . ?
O6 C47 N10 123.6(16) . . ?
N11 C47 N10 117.0(17) . . ?
N9 C48 C49 122.7(15) . . ?
N9 C48 H48 118.6 . . ?
C49 C48 H48 118.6 . . ?
C50 C49 C54 120.3(17) . . ?
C50 C49 C48 116.0(16) . . ?
C54 C49 C48 123.4(16) . . ?
C51 C50 C49 122.1(18) . . ?
C51 C50 H50 118.9 . . ?
C49 C50 H50 118.9 . . ?
C52 C51 C50 118(2) . . ?
C52 C51 H51 121.2 . . ?
C50 C51 H51 121.2 . . ?
C53 C52 C51 121(2) . . ?
C53 C52 H52 119.5 . . ?
C51 C52 H52 119.5 . . ?
C52 C53 C54 124(2) . . ?
C52 C53 H53 117.9 . . ?
C54 C53 H53 117.9 . . ?
O5 C54 C53 121.1(17) . . ?
O5 C54 C49 124.4(17) . . ?
C53 C54 C49 114.5(17) . . ?
C39 N7 C35 117.2(17) . . ?
C39 N7 Cu4 125.9(15) . . ?
C35 N7 Cu4 116.9(13) . . ?
C28 N8 C36 117.4(17) . . ?
C28 N8 Cu4 133.1(13) . . ?
C36 N8 Cu4 109.1(12) . . ?
C48 N9 N10 119.9(13) . . ?
C48 N9 Cu4 127.2(11) . . ?
N10 N9 Cu4 112.8(10) . . ?
C47 N10 N9 111.2(13) . . ?
C47 N10 Cu3 114.1(12) . . ?
N9 N10 Cu3 134.7(11) . . ?
C47 N11 N12 115.3(14) . . ?
C47 N11 H11A 125(10) . . ?
N12 N11 H11A 111(10) . . ?
C46 N12 N11 120.1(15) . . ?
C46 N12 Cu3 127.2(12) . . ?
N11 N12 Cu3 112.5(10) . . ?
C54 O5 Cu4 126.6(11) . . ?
C47 O6 Cu4 110.4(11) . . ?
C45 O7 Cu3 123.0(19) . . ?
C45 O7' Cu3 127(2) . . ?
Cu3 O8 H8A 120(3) . . ?
Cu3 O8 H8B 132(3) . . ?
H8A O8 H8B 105(3) . . ?
Cu3 O9 H9A 132(3) . . ?
Cu3 O9 H9B 121(3) . . ?
H9A O9 H9B 106(3) . . ?
O13 N14 O14 120.8(17) . . ?
O13 N14 O15 119.5(17) . . ?
O14 N14 O15 119.7(17) . . ?
O13' N14' O14' 119.4(17) . . ?
O13' N14' O15' 120.2(17) . . ?
O14' N14' O15' 120.4(17) . . ?
O10 N13 O11 120.4(14) . . ?
O10 N13 O12 121.7(14) . . ?
O11 N13 O12 117.8(14) . . ?
O10' N13' O12' 120.6(17) . . ?
O10' N13' O11' 119.4(17) . . ?
O12' N13' O11' 120.0(17) . . ?

loop_
_geom_bond_atom_site_label_1
_geom_bond_atom_site_label_2
_geom_bond_distance
_geom_bond_site_symmetry_2
_geom_bond_publ_flag
Cu1 N6 1.890(13) . ?
Cu1 O1 1.899(11) . ?
Cu1 N1 1.989(15) . ?
Cu1 O2 2.007(12) . ?
Cu1 N2 2.216(15) . ?
Cu2 O3 1.871(12) . ?
Cu2 N3 1.920(14) . ?
Cu2 N5 1.979(13) . ?
Cu2 O4 1.981(12) . ?
Cu2 O17' 2.02(2) . ?
C1 N1 1.33(2) . ?
C1 C2 1.40(3) . ?
C1 H1 0.9300 . ?
C2 C3 1.36(3) . ?
C2 H2 0.9300 . ?
C3 C4 1.42(3) . ?
C3 H3 0.9300 . ?
C4 C5 1.38(2) . ?
C4 C9 1.46(2) . ?
C5 N1 1.39(2) . ?
C5 C6 1.43(2) . ?
C6 N2 1.32(2) . ?
C6 C7 1.41(2) . ?
C7 C10 1.37(3) . ?
C7 C8 1.43(3) . ?
C8 C9 1.31(2) . ?
C8 H8 0.9300 . ?
C9 H9 0.9300 . ?
C10 C11 1.36(3) . ?
C10 H10 0.9300 . ?
C11 C12 1.43(3) . ?
C11 H11 0.9300 . ?
C12 N2 1.36(2) . ?
C12 H12 0.9300 . ?
C13 O1 1.323(19) . ?
C13 C14 1.40(2) . ?
C13 C18 1.42(2) . ?
C14 C15 1.34(2) . ?
C14 H14 0.9300 . ?
C15 C16 1.39(3) . ?
C15 H15 0.9300 . ?
C16 C17 1.39(2) . ?
C16 H16 0.9300 . ?
C17 C18 1.42(2) . ?
C17 H17 0.9300 . ?
C18 C19 1.47(2) . ?
C19 N6 1.36(2) . ?
C19 H19 0.9300 . ?
C20 O2 1.234(19) . ?
C20 N5 1.35(2) . ?
C20 N4 1.37(2) . ?
C21 N3 1.30(2) . ?
C21 C22 1.44(2) . ?
C21 H21 0.9300 . ?
C22 C27 1.37(2) . ?
C22 C23 1.41(2) . ?
C23 C24 1.38(3) . ?
C23 H23 0.9300 . ?
C24 C25 1.39(3) . ?
C24 H24 0.9300 . ?
C25 C26 1.39(2) . ?
C25 H25 0.9300 . ?
C26 C27 1.42(2) . ?
C26 H26 0.9300 . ?
C27 O3 1.36(2) . ?
N3 N4 1.385(18) . ?
N4 H4 0.8600 . ?
N5 N6 1.391(17) . ?
O4 H4A 0.86(2) . ?
O4 H4B 0.85(2) . ?
Cu3 O7' 1.86(3) . ?
Cu3 O7 1.90(2) . ?
Cu3 N12 1.942(15) . ?
Cu3 N10 1.973(12) . ?
Cu3 O9 2.062(14) . ?
Cu3 O8 2.174(15) . ?
Cu4 O5 1.891(11) . ?
Cu4 N9 1.942(13) . ?
Cu4 O6 1.980(12) . ?
Cu4 N7 2.000(14) . ?
Cu4 N8 2.249(17) . ?
C28 N8 1.30(2) . ?
C28 C29 1.41(3) . ?
C28 H28 0.9300 . ?
C29 C30 1.34(3) . ?
C29 H29 0.9300 . ?
C30 C31 1.34(3) . ?
C30 H30 0.9300 . ?
C31 C36 1.41(2) . ?
C31 C32 1.44(3) . ?
C32 C33 1.30(3) . ?
C32 H32 0.9300 . ?
C33 C34 1.40(3) . ?
C33 H33 0.9300 . ?
C34 C37 1.40(3) . ?
C34 C35 1.42(3) . ?
C35 N7 1.36(2) . ?
C35 C36 1.42(2) . ?
C36 N8 1.37(2) . ?
C37 C38 1.29(3) . ?
C37 H37 0.9300 . ?
C38 C39 1.42(3) . ?
C38 H38 0.9300 . ?
C39 N7 1.35(2) . ?
C39 H39 0.9300 . ?
C40 C45 1.40(2) . ?
C40 C41 1.40(3) . ?
C40 C46 1.42(2) . ?
C41 C42 1.37(2) . ?
C41 H41 0.9300 . ?
C42 C43 1.37(3) . ?
C42 H42 0.9300 . ?
C43 C44 1.37(3) . ?
C43 H43 0.9300 . ?
C44 C45 1.42(3) . ?
C44 H44 0.9300 . ?
C45 O7' 1.34(2) . ?
C45 O7 1.35(2) . ?
C46 N12 1.27(2) . ?
C46 H46 0.9300 . ?
C47 O6 1.27(2) . ?
C47 N11 1.32(2) . ?
C47 N10 1.33(2) . ?
C48 N9 1.306(19) . ?
C48 C49 1.44(2) . ?
C48 H48 0.9300 . ?
C49 C50 1.40(2) . ?
C49 C54 1.42(2) . ?
C50 C51 1.37(2) . ?
C50 H50 0.9300 . ?
C51 C52 1.37(3) . ?
C51 H51 0.9300 . ?
C52 C53 1.36(3) . ?
C52 H52 0.9300 . ?
C53 C54 1.39(2) . ?
C53 H53 0.9300 . ?
C54 O5 1.31(2) . ?
N9 N10 1.405(17) . ?
N11 N12 1.417(18) . ?
N11 H11A 0.90(2) . ?
O8 H8A 0.87(2) . ?
O8 H8B 0.87(2) . ?
O9 H9A 0.864(19) . ?
O9 H9B 0.87(2) . ?
N14 O13 1.28(2) . ?
N14 O14 1.30(2) . ?
N14 O15 1.32(2) . ?
N14' O13' 1.30(2) . ?
N14' O14' 1.30(2) . ?
N14' O15' 1.31(2) . ?
O10 N13 1.28(2) . ?
O11 N13 1.29(2) . ?
O12 N13 1.29(2) . ?
O10' N13' 1.29(2) . ?
O11' N13' 1.29(2) . ?
O12' N13' 1.29(2) . ?

loop_
_geom_hbond_atom_site_label_D
_geom_hbond_atom_site_label_H
_geom_hbond_atom_site_label_A
_geom_hbond_distance_DH
_geom_hbond_distance_HA
_geom_hbond_distance_DA
_geom_hbond_angle_DHA
_geom_hbond_site_symmetry_A
_geom_hbond_publ_flag
C12 H12 O12^e 0.93 2.61 3.25(3) 126.7 . yes
C19 H19 O4 0.93 2.43 3.21(2) 141.1 . yes
C21 H21 O11^e 0.93 2.52 3.40(3) 156.9 8_665 yes
N4 H4 O17^e 0.86 2.00 2.83(4) 163.9 8_665 yes
N4 H4 O12'^f 0.86 1.88 2.73(6) 173.5 8_665 yes
O4 H4A O1 0.86(2) 2.07(10) 2.604(18) 120(9) 3_655 yes
O4 H4B O10^e 0.85(2) 2.56(15) 3.13(3) 124(14) . yes
O4 H4B O17'^f 0.85(2) 2.01(10) 2.52(6) 118(7) . yes
C28 H28 O15'^d 0.93 2.47 3.31(7) 150.0 8_655 yes
C29 H29 O14'^d 0.93 2.50 3.31(7) 145.7 8_655 yes
C44 H44 O10^e 0.93 2.60 3.17(3) 119.8 . yes
C44 H44 O12^e 0.93 2.57 3.48(4) 164.8 . yes
C44 H44 N13^e 0.93 2.63 3.37(3) 137.6 . yes
C46 H46 O15^c 0.93 2.30 3.22(5) 170.3 . yes
C46 H46 O13'^d 0.93 2.37 3.09(6) 134.5 . yes
C48 H48 O9 0.93 2.57 3.25(2) 131.0 . yes
O8 H8A O15^c 0.87(2) 2.43(7) 3.05(4) 129(6) 8_655 yes
O8 H8A O15'^d 0.87(2) 2.36(8) 3.20(7) 162(10) 8_655 yes
O8 H8B O11^e 0.87(2) 2.20(8) 2.85(3) 131(9) . yes
O8 H8B O17'^f 0.87(2) 2.35(14) 2.99(6) 131(14) . yes
N11 H11A N14^c 0.90(2) 2.55(10) 3.27(3) 138(12) . yes
N11 H11A O13^c 0.90(2) 2.15(9) 2.93(4) 145(12) . yes
N11 H11A O13'^d 0.90(2) 2.19(13) 2.78(7) 123(11) . yes
C12 H12 O12^e 0.93 2.61 3.25(3) 126.7 . yes
C19 H19 O4 0.93 2.43 3.21(2) 141.1 . yes
C21 H21 O11^e 0.93 2.52 3.40(3) 156.9 8_665 yes
N4 H4 O17^e 0.86 2.00 2.83(4) 163.9 8_665 yes
N4 H4 O12'^f 0.86 1.88 2.73(6) 173.5 8_665 yes
O4 H4A O1 0.86(2) 2.07(10) 2.604(18) 120(9) 3_655 yes
O4 H4B O10^e 0.85(2) 2.56(15) 3.13(3) 124(14) . yes
O4 H4B O17'^f 0.85(2) 2.01(10) 2.52(6) 118(7) . yes
C28 H28 O15'^d 0.93 2.47 3.31(7) 150.0 8_655 yes
C29 H29 O14'^d 0.93 2.50 3.31(7) 145.7 8_655 yes
C44 H44 O10^e 0.93 2.60 3.17(3) 119.8 . yes
C44 H44 O12^e 0.93 2.57 3.48(4) 164.8 . yes
C44 H44 N13^e 0.93 2.63 3.37(3) 137.6 . yes
C46 H46 O15^c 0.93 2.30 3.22(5) 170.3 . yes
C46 H46 O13'^d 0.93 2.37 3.09(6) 134.5 . yes
C48 H48 O9 0.93 2.57 3.25(2) 131.0 . yes
O8 H8A O15^c 0.87(2) 2.43(7) 3.05(4) 129(6) 8_655 yes
O8 H8A O15'^d 0.87(2) 2.36(8) 3.20(7) 162(10) 8_655 yes
O8 H8B O11^e 0.87(2) 2.20(8) 2.85(3) 131(9) . yes
O8 H8B O17'^f 0.87(2) 2.35(14) 2.99(6) 131(14) . yes
N11 H11A N14^c 0.90(2) 2.55(10) 3.27(3) 138(12) . yes
N11 H11A O13^c 0.90(2) 2.15(9) 2.93(4) 145(12) . yes
N11 H11A O13'^d 0.90(2) 2.19(13) 2.78(7) 123(11) . yes

loop_
_geom_torsion_atom_site_label_1
_geom_torsion_atom_site_label_2
_geom_torsion_atom_site_label_3
_geom_torsion_atom_site_label_4
_geom_torsion
_geom_torsion_site_symmetry_1
_geom_torsion_site_symmetry_2
_geom_torsion_site_symmetry_3
_geom_torsion_site_symmetry_4
_geom_torsion_publ_flag
N1 C1 C2 C3 0(3) . . . . ?
C1 C2 C3 C4 -3(3) . . . . ?
C2 C3 C4 C5 5(3) . . . . ?
C2 C3 C4 C9 -177(2) . . . . ?
C3 C4 C5 N1 -3(3) . . . . ?
C9 C4 C5 N1 178.5(17) . . . . ?
C3 C4 C5 C6 -178.7(17) . . . . ?
C9 C4 C5 C6 3(3) . . . . ?
C4 C5 C6 N2 176.2(16) . . . . ?
N1 C5 C6 N2 0(2) . . . . ?
C4 C5 C6 C7 -1(3) . . . . ?
N1 C5 C6 C7 -177.4(16) . . . . ?
N2 C6 C7 C10 1(3) . . . . ?
C5 C6 C7 C10 178.4(17) . . . . ?
N2 C6 C7 C8 -179.6(17) . . . . ?
C5 C6 C7 C8 -2(3) . . . . ?
C10 C7 C8 C9 -176(2) . . . . ?
C6 C7 C8 C9 4(3) . . . . ?
C7 C8 C9 C4 -3(3) . . . . ?
C5 C4 C9 C8 -1(3) . . . . ?
C3 C4 C9 C8 -179(2) . . . . ?
C6 C7 C10 C11 -2(3) . . . . ?
C8 C7 C10 C11 178.7(19) . . . . ?
C7 C10 C11 C12 2(3) . . . . ?
C10 C11 C12 N2 -1(3) . . . . ?
O1 C13 C14 C15 -178.4(18) . . . . ?
C18 C13 C14 C15 2(3) . . . . ?
C13 C14 C15 C16 1(3) . . . . ?
C14 C15 C16 C17 -4(3) . . . . ?
C15 C16 C17 C18 5(3) . . . . ?
O1 C13 C18 C17 178.9(16) . . . . ?
C14 C13 C18 C17 -1(2) . . . . ?
O1 C13 C18 C19 -9(3) . . . . ?
C14 C13 C18 C19 171.2(16) . . . . ?
C16 C17 C18 C13 -2(3) . . . . ?
C16 C17 C18 C19 -175.0(17) . . . . ?
C13 C18 C19 N6 10(3) . . . . ?
C17 C18 C19 N6 -177.2(16) . . . . ?
N3 C21 C22 C27 1(3) . . . . ?
N3 C21 C22 C23 -178.8(17) . . . . ?
C27 C22 C23 C24 2(3) . . . . ?
C21 C22 C23 C24 -179.0(18) . . . . ?
C22 C23 C24 C25 0(3) . . . . ?
C23 C24 C25 C26 -3(3) . . . . ?
C24 C25 C26 C27 3(3) . . . . ?
C23 C22 C27 O3 173.5(17) . . . . ?
C21 C22 C27 O3 -6(3) . . . . ?
C23 C22 C27 C26 -1(3) . . . . ?
C21 C22 C27 C26 179.4(17) . . . . ?
C25 C26 C27 O3 -176.2(16) . . . . ?
C25 C26 C27 C22 -1(3) . . . . ?
C2 C1 N1 C5 2(3) . . . . ?
C2 C1 N1 Cu1 -174.4(15) . . . . ?
C4 C5 N1 C1 0(3) . . . . ?
C6 C5 N1 C1 175.5(17) . . . . ?
C4 C5 N1 Cu1 176.4(14) . . . . ?
C6 C5 N1 Cu1 -8(2) . . . . ?
C7 C6 N2 C12 0(3) . . . . ?
C5 C6 N2 C12 -177.6(16) . . . . ?
C7 C6 N2 Cu1 -176.3(14) . . . . ?
C5 C6 N2 Cu1 6.3(19) . . . . ?
C11 C12 N2 C6 0(3) . . . . ?
C11 C12 N2 Cu1 175.5(14) . . . . ?
C22 C21 N3 N4 179.9(16) . . . . ?
C22 C21 N3 Cu2 0(3) . . . . ?
O2 C20 N4 N3 178.3(15) . . . . ?
N5 C20 N4 N3 0(2) . . . . ?
C21 N3 N4 C20 179.9(15) . . . . ?
Cu2 N3 N4 C20 -0.6(18) . . . . ?
O2 C20 N5 N6 2(2) . . . . ?
N4 C20 N5 N6 179.4(14) . . . . ?
O2 C20 N5 Cu2 -177.7(14) . . . . ?
N4 C20 N5 Cu2 0.2(19) . . . . ?
C18 C19 N6 N5 -173.8(14) . . . . ?
C18 C19 N6 Cu1 10(2) . . . . ?
C20 N5 N6 C19 173.8(14) . . . . ?
Cu2 N5 N6 C19 -7(2) . . . . ?
C20 N5 N6 Cu1 -9.9(16) . . . . ?
Cu2 N5 N6 Cu1 169.0(10) . . . . ?
O1 Cu1 N6 C19 -23.0(14) . . . . ?
O2 Cu1 N6 C19 -173.4(15) . . . . ?
N2 Cu1 N6 C19 93.7(14) . . . . ?
O1 Cu1 N6 N5 161.1(11) . . . . ?
O2 Cu1 N6 N5 10.8(11) . . . . ?
N2 Cu1 N6 N5 -82.1(11) . . . . ?
C14 C13 O1 Cu1 166.7(13) . . . . ?
C18 C13 O1 Cu1 -13(2) . . . . ?
N6 Cu1 O1 C13 24.7(14) . . . . ?
N1 Cu1 O1 C13 -152.2(13) . . . . ?
O2 Cu1 O1 C13 100.9(15) . . . . ?
N2 Cu1 O1 C13 -72.9(14) . . . . ?
N5 C20 O2 Cu1 7(2) . . . . ?
N4 C20 O2 Cu1 -171.2(12) . . . . ?
C22 C27 O3 Cu2 10(3) . . . . ?
C26 C27 O3 Cu2 -175.0(12) . . . . ?
N3 Cu2 O3 C27 -7.1(15) . . . . ?
O4 Cu2 O3 C27 144.9(15) . . . . ?
O17' Cu2 O3 C27 -137(2) . . . . ?
N8 C28 C29 C30 0(3) . . . . ?
C28 C29 C30 C31 1(3) . . . . ?
C29 C30 C31 C36 -3(3) . . . . ?
C29 C30 C31 C32 -180(2) . . . . ?
C30 C31 C32 C33 -178(2) . . . . ?
C36 C31 C32 C33 4(3) . . . . ?
C31 C32 C33 C34 -5(4) . . . . ?
C32 C33 C34 C37 179(2) . . . . ?
C32 C33 C34 C35 4(3) . . . . ?
C37 C34 C35 N7 6(3) . . . . ?
C33 C34 C35 N7 -178.5(19) . . . . ?
C37 C34 C35 C36 -178.5(19) . . . . ?
C33 C34 C35 C36 -3(3) . . . . ?
C30 C31 C36 N8 3(3) . . . . ?
C32 C31 C36 N8 -179.2(17) . . . . ?
C30 C31 C36 C35 178.8(18) . . . . ?
C32 C31 C36 C35 -4(3) . . . . ?
N7 C35 C36 N8 -5(3) . . . . ?
C34 C35 C36 N8 178.9(17) . . . . ?
N7 C35 C36 C31 179.0(17) . . . . ?
C34 C35 C36 C31 3(3) . . . . ?
C33 C34 C37 C38 -179(2) . . . . ?
C35 C34 C37 C38 -4(4) . . . . ?
C34 C37 C38 C39 0(4) . . . . ?
C37 C38 C39 N7 2(3) . . . . ?
C45 C40 C41 C42 -4(3) . . . . ?
C46 C40 C41 C42 172.7(17) . . . . ?
C40 C41 C42 C43 3(3) . . . . ?
C41 C42 C43 C44 -3(3) . . . . ?
C42 C43 C44 C45 3(3) . . . . ?
C41 C40 C45 O7' 161(3) . . . . ?
C46 C40 C45 O7' -16(4) . . . . ?
C41 C40 C45 O7 -168(3) . . . . ?
C46 C40 C45 O7 15(3) . . . . ?
C41 C40 C45 C44 4(3) . . . . ?
C46 C40 C45 C44 -172.9(17) . . . . ?
C43 C44 C45 O7' -162(3) . . . . ?
C43 C44 C45 O7 169(3) . . . . ?
C43 C44 C45 C40 -3(3) . . . . ?
C45 C40 C46 N12 4(3) . . . . ?
C41 C40 C46 N12 -172.5(17) . . . . ?
N9 C48 C49 C50 -176.8(16) . . . . ?
N9 C48 C49 C54 9(3) . . . . ?
C54 C49 C50 C51 -4(3) . . . . ?
C48 C49 C50 C51 -179.1(17) . . . . ?
C49 C50 C51 C52 2(3) . . . . ?
C50 C51 C52 C53 1(3) . . . . ?
C51 C52 C53 C54 -2(3) . . . . ?
C52 C53 C54 O5 180.0(18) . . . . ?
C52 C53 C54 C49 -1(3) . . . . ?
C50 C49 C54 O5 -176.9(16) . . . . ?
C48 C49 C54 O5 -3(3) . . . . ?
C50 C49 C54 C53 4(3) . . . . ?
C48 C49 C54 C53 177.9(16) . . . . ?
C38 C39 N7 C35 0(3) . . . . ?
C38 C39 N7 Cu4 -178.3(15) . . . . ?
C34 C35 N7 C39 -4(3) . . . . ?
C36 C35 N7 C39 -179.7(18) . . . . ?
C34 C35 N7 Cu4 174.1(15) . . . . ?
C36 C35 N7 Cu4 -1(2) . . . . ?
C29 C28 N8 C36 0(3) . . . . ?
C29 C28 N8 Cu4 172.3(14) . . . . ?
C31 C36 N8 C28 -2(3) . . . . ?
C35 C36 N8 C28 -177.8(17) . . . . ?
C31 C36 N8 Cu4 -176.1(14) . . . . ?
C35 C36 N8 Cu4 8.3(19) . . . . ?
C49 C48 N9 N10 179.7(14) . . . . ?
C49 C48 N9 Cu4 3(2) . . . . ?
O6 C47 N10 N9 1(2) . . . . ?
N11 C47 N10 N9 -178.1(14) . . . . ?
O6 C47 N10 Cu3 -179.4(13) . . . . ?
N11 C47 N10 Cu3 1(2) . . . . ?
C48 N9 N10 C47 176.2(15) . . . . ?
Cu4 N9 N10 C47 -6.3(16) . . . . ?
C48 N9 N10 Cu3 -3(2) . . . . ?
Cu4 N9 N10 Cu3 174.6(9) . . . . ?
O6 C47 N11 N12 174.2(14) . . . . ?
N10 C47 N11 N12 -6(2) . . . . ?
C40 C46 N12 N11 177.3(15) . . . . ?
C40 C46 N12 Cu3 3(3) . . . . ?
C47 N11 N12 C46 -166.5(16) . . . . ?
C47 N11 N12 Cu3 8.4(17) . . . . ?
C53 C54 O5 Cu4 164.9(13) . . . . ?
C49 C54 O5 Cu4 -14(2) . . . . ?
N9 Cu4 O5 C54 19.1(14) . . . . ?
O6 Cu4 O5 C54 89(2) . . . . ?
N7 Cu4 O5 C54 -162.5(14) . . . . ?
N8 Cu4 O5 C54 -83.9(14) . . . . ?
N11 C47 O6 Cu4 -176.5(13) . . . . ?
N10 C47 O6 Cu4 4(2) . . . . ?
C40 C45 O7 Cu3 -41(4) . . . . ?
C44 C45 O7 Cu3 148(2) . . . . ?
C40 C45 O7' Cu3 19(5) . . . . ?
C44 C45 O7' Cu3 176(3) . . . . ?
N12 Cu3 O7' C45 -10(4) . . . . ?
N10 Cu3 O7' C45 -66(8) . . . . ?
O9 Cu3 O7' C45 127(4) . . . . ?
O8 Cu3 O7' C45 -142(4) . . . . ?
